data_4303026
loop_
_publ_author_name
'Dingxian Jia'
'Qinyan Jin'
'Jiangfang Chen'
'Yingli Pan'
'Yong Zhang'

_publ_contact_author_address
;Soochow University
      College of Chemistry, Chemical Engineering and Materials Science
      P.O. Box 174, Renai Road 199, Suzhou 215123
      P.R.China.
;
_publ_contact_author_email jiadingxian@suda.edu.cn
_publ_contact_author_fax 86-512-65880089
_publ_contact_author_name 'Dr. Dingxian Jia'
_publ_contact_author_phone 86-512-65880089
_publ_section_title
;
The Coordination of the Tetraselenidoantimonate [SbSe4]3- Anion with
Trivalent Lanthanide Ions Tuned by Ethylene Polyamines
;
_journal_name_full 'Inorganic Chemistry'
_journal_page_first 8286
_journal_page_last 8293
_journal_paper_doi 10.1021/ic900901t
_journal_volume 48
_journal_year 2009
_chemical_formula_moiety 'C8 H26 La N6 Sb Se4'
_chemical_formula_sum 'C8 H26 La N6 Sb Se4'
_chemical_formula_weight 782.85
_chemical_name_systematic
; 
 ? 
;
_space_group_IT_number 14
_symmetry_cell_setting monoclinic
_symmetry_Int_Tables_number 14
_symmetry_space_group_name_Hall '-P 2ybc'
_symmetry_space_group_name_H-M 'P 1 21/c 1'
_atom_sites_solution_hydrogens geom
_atom_sites_solution_primary direct
_atom_sites_solution_secondary difmap
_audit_creation_method SHELXL-97
_cell_angle_alpha 90.00
_cell_angle_beta 97.604(4)
_cell_angle_gamma 90.00
_cell_formula_units_Z 4
_cell_length_a 8.9753(13)
_cell_length_b 13.4326(18)
_cell_length_c 16.600(2)
_cell_measurement_reflns_used 6149
_cell_measurement_temperature 293(2)
_cell_measurement_theta_max 25.3
_cell_measurement_theta_min 3.0
_cell_volume 1983.7(5)
_computing_cell_refinement CrystalClear
_computing_data_collection CrystalClear
_computing_data_reduction CrystalStructure
_computing_structure_refinement 'SHELXL-97 (Sheldrick, 1997)'
_computing_structure_solution 'SHELXS-97 (Sheldrick, 1990)'
_diffrn_ambient_temperature 293(2)
_diffrn_detector_area_resol_mean 7.31
_diffrn_measured_fraction_theta_full 0.998
_diffrn_measured_fraction_theta_max 0.998
_diffrn_measurement_device_type 'Rigaku Mercury'
_diffrn_measurement_method \w
_diffrn_radiation_monochromator graphite
_diffrn_radiation_source 'fine-focus sealed tube'
_diffrn_radiation_type MoK\a
_diffrn_radiation_wavelength 0.71073
_diffrn_reflns_av_R_equivalents 0.0771
_diffrn_reflns_av_sigmaI/netI 0.0583
_diffrn_reflns_limit_h_max 10
_diffrn_reflns_limit_h_min -10
_diffrn_reflns_limit_k_max 16
_diffrn_reflns_limit_k_min -15
_diffrn_reflns_limit_l_max 19
_diffrn_reflns_limit_l_min -18
_diffrn_reflns_number 18933
_diffrn_reflns_theta_full 25.35
_diffrn_reflns_theta_max 25.35
_diffrn_reflns_theta_min 3.03
_exptl_absorpt_coefficient_mu 10.825
_exptl_absorpt_correction_T_max 0.4780
_exptl_absorpt_correction_T_min 0.1396
_exptl_absorpt_correction_type multi-scan
_exptl_absorpt_process_details 'Jacobson, R. (1998) Private communication'
_exptl_crystal_colour orange
_exptl_crystal_density_diffrn 2.621
_exptl_crystal_density_method 'not measured'
_exptl_crystal_description block
_exptl_crystal_F_000 1440
_exptl_crystal_size_max 0.30
_exptl_crystal_size_mid 0.14
_exptl_crystal_size_min 0.08
_refine_diff_density_max 0.991
_refine_diff_density_min -1.803
_refine_diff_density_rms 0.263
_refine_ls_extinction_method none
_refine_ls_goodness_of_fit_ref 1.131
_refine_ls_hydrogen_treatment constr
_refine_ls_matrix_type full
_refine_ls_number_parameters 182
_refine_ls_number_reflns 3619
_refine_ls_number_restraints 0
_refine_ls_restrained_S_all 1.131
_refine_ls_R_factor_all 0.0708
_refine_ls_R_factor_gt 0.0533
_refine_ls_shift/su_max 0.001
_refine_ls_shift/su_mean 0.000
_refine_ls_structure_factor_coef Fsqd
_refine_ls_weighting_details 'calc w=1/[\s^2^(Fo^2^)+(0.0442P)^2^+15.4555P] where P=(Fo^2^+2Fc^2^)/3'
_refine_ls_weighting_scheme calc
_refine_ls_wR_factor_gt 0.1131
_refine_ls_wR_factor_ref 0.1203
_reflns_number_gt 2972
_reflns_number_total 3619
_reflns_threshold_expression >2sigma(I)
_cod_data_source_file ic900901t_si_002_3.cif
_cod_data_source_block complex_Ib
_cod_original_sg_symbol_H-M 'P 21/c '
_cod_database_code 4303026

loop_
_symmetry_equiv_pos_as_xyz
'x, y, z'
'-x, y+1/2, -z+1/2'
'-x, -y, -z'
'x, -y-1/2, z-1/2'

loop_
_atom_site_label
_atom_site_type_symbol
_atom_site_fract_x
_atom_site_fract_y
_atom_site_fract_z
_atom_site_U_iso_or_equiv
_atom_site_adp_type
_atom_site_occupancy
_atom_site_symmetry_multiplicity
_atom_site_calc_flag
_atom_site_refinement_flags
_atom_site_disorder_assembly
_atom_site_disorder_group
Sb1 Sb 0.75632(7) 0.45565(5) 0.75471(4) 0.0243(2) Uani 1 1 d . . .
Se1 Se 0.56793(11) 0.37850(8) 0.65117(7) 0.0300(3) Uani 1 1 d . . .
Se2 Se 0.60214(12) 0.57756(9) 0.81846(7) 0.0326(3) Uani 1 1 d . . .
Se3 Se 0.95231(12) 0.55090(8) 0.69780(7) 0.0294(3) Uani 1 1 d . . .
Se4 Se 0.86144(13) 0.32655(9) 0.85034(8) 0.0383(3) Uani 1 1 d . . .
La1 La 0.30089(6) 0.46796(4) 0.74123(4) 0.02064(18) Uani 1 1 d . . .
N1 N 0.2083(10) 0.4409(6) 0.8889(5) 0.027(2) Uani 1 1 d . . .
H1 H 0.1251 0.4017 0.8803 0.033 Uiso 1 1 calc R . .
N2 N 0.2528(9) 0.6363(6) 0.8227(5) 0.027(2) Uani 1 1 d . . .
H2A H 0.3221 0.6820 0.8136 0.033 Uiso 1 1 calc R . .
H2B H 0.1617 0.6608 0.8035 0.033 Uiso 1 1 calc R . .
N3 N 0.4350(10) 0.3202(7) 0.8309(6) 0.037(2) Uani 1 1 d . . .
H3A H 0.4362 0.2662 0.7989 0.044 Uiso 1 1 calc R . .
H3B H 0.5312 0.3378 0.8466 0.044 Uiso 1 1 calc R . .
N4 N 0.1873(10) 0.4331(6) 0.5854(5) 0.026(2) Uani 1 1 d . . .
H4 H 0.0917 0.4567 0.5824 0.031 Uiso 1 1 calc R . .
N5 N 0.1528(11) 0.2945(7) 0.7087(6) 0.038(2) Uani 1 1 d . . .
H5A H 0.2192 0.2447 0.7209 0.046 Uiso 1 1 calc R . .
H5B H 0.0835 0.2894 0.7430 0.046 Uiso 1 1 calc R . .
N6 N 0.3385(10) 0.6082(7) 0.6315(6) 0.034(2) Uani 1 1 d . . .
H6A H 0.3121 0.6669 0.6515 0.041 Uiso 1 1 calc R . .
H6B H 0.4373 0.6116 0.6273 0.041 Uiso 1 1 calc R . .
C1 C 0.1600(13) 0.5359(8) 0.9265(7) 0.031(3) Uani 1 1 d . . .
H1A H 0.0576 0.5517 0.9038 0.037 Uiso 1 1 calc R . .
H1B H 0.1625 0.5267 0.9846 0.037 Uiso 1 1 calc R . .
C2 C 0.2605(12) 0.6197(8) 0.9111(7) 0.033(3) Uani 1 1 d . . .
H2C H 0.2299 0.6796 0.9370 0.039 Uiso 1 1 calc R . .
H2D H 0.3630 0.6044 0.9339 0.039 Uiso 1 1 calc R . .
C3 C 0.3209(14) 0.3847(9) 0.9442(7) 0.043(3) Uani 1 1 d . . .
H3C H 0.2790 0.3680 0.9934 0.052 Uiso 1 1 calc R . .
H3D H 0.4087 0.4262 0.9592 0.052 Uiso 1 1 calc R . .
C4 C 0.3673(13) 0.2907(8) 0.9049(7) 0.038(3) Uani 1 1 d . . .
H4A H 0.4402 0.2545 0.9422 0.045 Uiso 1 1 calc R . .
H4B H 0.2807 0.2483 0.8900 0.045 Uiso 1 1 calc R . .
C5 C 0.1647(13) 0.3261(8) 0.5663(8) 0.037(3) Uani 1 1 d . . .
H5C H 0.2615 0.2937 0.5670 0.045 Uiso 1 1 calc R . .
H5D H 0.1098 0.3187 0.5122 0.045 Uiso 1 1 calc R . .
C6 C 0.0779(13) 0.2770(9) 0.6276(8) 0.039(3) Uani 1 1 d . . .
H6C H -0.0232 0.3039 0.6225 0.047 Uiso 1 1 calc R . .
H6D H 0.0708 0.2059 0.6173 0.047 Uiso 1 1 calc R . .
C7 C 0.2510(13) 0.4924(8) 0.5241(7) 0.034(3) Uani 1 1 d . . .
H7A H 0.1892 0.4855 0.4719 0.041 Uiso 1 1 calc R . .
H7B H 0.3513 0.4687 0.5186 0.041 Uiso 1 1 calc R . .
C8 C 0.2576(14) 0.5981(9) 0.5490(7) 0.038(3) Uani 1 1 d . . .
H8A H 0.3084 0.6365 0.5113 0.046 Uiso 1 1 calc R . .
H8B H 0.1564 0.6240 0.5475 0.046 Uiso 1 1 calc R . .

loop_
_atom_site_aniso_label
_atom_site_aniso_U_11
_atom_site_aniso_U_22
_atom_site_aniso_U_33
_atom_site_aniso_U_23
_atom_site_aniso_U_13
_atom_site_aniso_U_12
Sb1 0.0139(4) 0.0300(4) 0.0298(4) -0.0013(3) 0.0057(3) -0.0004(3)
Se1 0.0195(6) 0.0377(7) 0.0332(7) -0.0080(5) 0.0046(5) 0.0004(4)
Se2 0.0203(6) 0.0392(7) 0.0395(7) -0.0127(5) 0.0086(5) -0.0005(5)
Se3 0.0174(5) 0.0373(6) 0.0345(7) 0.0021(5) 0.0072(5) -0.0015(4)
Se4 0.0248(6) 0.0402(7) 0.0486(8) 0.0131(6) 0.0007(5) -0.0039(5)
La1 0.0160(3) 0.0241(3) 0.0224(3) 0.0001(2) 0.0044(2) -0.0002(2)
N1 0.024(5) 0.026(5) 0.034(5) -0.002(4) 0.008(4) -0.003(4)
N2 0.009(4) 0.033(5) 0.041(6) 0.003(4) 0.008(4) 0.002(3)
N3 0.029(5) 0.036(6) 0.046(6) 0.005(5) 0.006(5) 0.006(4)
N4 0.022(5) 0.030(5) 0.025(5) -0.003(4) 0.004(4) 0.001(4)
N5 0.036(6) 0.032(5) 0.049(7) 0.000(5) 0.014(5) -0.005(4)
N6 0.031(5) 0.033(5) 0.041(6) 0.003(5) 0.012(4) -0.008(4)
C1 0.036(7) 0.037(7) 0.022(6) -0.002(5) 0.011(5) 0.007(5)
C2 0.029(6) 0.036(7) 0.034(7) -0.013(5) 0.008(5) -0.001(5)
C3 0.049(8) 0.049(8) 0.030(7) 0.007(6) 0.000(6) 0.000(6)
C4 0.035(7) 0.036(7) 0.043(8) 0.015(6) 0.011(6) 0.004(5)
C5 0.031(7) 0.032(6) 0.046(8) -0.020(6) -0.002(5) 0.000(5)
C6 0.028(6) 0.034(7) 0.055(9) -0.007(6) 0.006(6) -0.008(5)
C7 0.031(6) 0.047(7) 0.025(6) 0.003(5) 0.006(5) 0.003(5)
C8 0.050(8) 0.040(7) 0.025(6) 0.007(5) 0.006(5) 0.005(5)

loop_
_atom_type_symbol
_atom_type_description
_atom_type_scat_dispersion_real
_atom_type_scat_dispersion_imag
_atom_type_scat_source
C C 0.0033 0.0016 'International Tables Vol C Tables 4.2.6.8 and 6.1.1.4'
H H 0.0000 0.0000 'International Tables Vol C Tables 4.2.6.8 and 6.1.1.4'
La La -0.2871 2.4523 'International Tables Vol C Tables 4.2.6.8 and 6.1.1.4'
N N 0.0061 0.0033 'International Tables Vol C Tables 4.2.6.8 and 6.1.1.4'
Sb Sb -0.5866 1.5461 'International Tables Vol C Tables 4.2.6.8 and 6.1.1.4'
Se Se -0.0929 2.2259 'International Tables Vol C Tables 4.2.6.8 and 6.1.1.4'

loop_
_geom_angle_atom_site_label_1
_geom_angle_atom_site_label_2
_geom_angle_atom_site_label_3
_geom_angle
_geom_angle_site_symmetry_1
_geom_angle_site_symmetry_3
_geom_angle_publ_flag
Se4 Sb1 Se3 112.48(5) . . ?
Se4 Sb1 Se2 112.36(5) . . ?
Se3 Sb1 Se2 106.80(5) . . ?
Se4 Sb1 Se1 108.81(5) . . ?
Se3 Sb1 Se1 114.11(5) . . ?
Se2 Sb1 Se1 101.84(4) . . ?
Sb1 Se1 La1 90.19(4) . . ?
Sb1 Se2 La1 90.86(4) . . ?
Sb1 Se3 La1 116.37(4) . 1_655 ?
N3 La1 N6 144.6(3) . . ?
N3 La1 N4 119.4(3) . . ?
N6 La1 N4 62.2(3) . . ?
N3 La1 N2 115.7(3) . . ?
N6 La1 N2 78.1(3) . . ?
N4 La1 N2 124.2(3) . . ?
N3 La1 N5 69.1(3) . . ?
N6 La1 N5 125.1(3) . . ?
N4 La1 N5 62.9(3) . . ?
N2 La1 N5 135.7(3) . . ?
N3 La1 N1 64.3(3) . . ?
N6 La1 N1 142.3(3) . . ?
N4 La1 N1 136.2(3) . . ?
N2 La1 N1 64.6(3) . . ?
N5 La1 N1 82.2(3) . . ?
N3 La1 Se2 79.9(2) . . ?
N6 La1 Se2 76.8(2) . . ?
N4 La1 Se2 131.17(18) . . ?
N2 La1 Se2 66.15(17) . . ?
N5 La1 Se2 147.7(2) . . ?
N1 La1 Se2 92.48(19) . . ?
N3 La1 Se1 70.9(2) . . ?
N6 La1 Se1 77.2(2) . . ?
N4 La1 Se1 72.52(18) . . ?
N2 La1 Se1 136.33(17) . . ?
N5 La1 Se1 87.8(2) . . ?
N1 La1 Se1 134.82(18) . . ?
Se2 La1 Se1 73.49(3) . . ?
N3 La1 Se3 135.7(2) . 1_455 ?
N6 La1 Se3 79.3(2) . 1_455 ?
N4 La1 Se3 67.82(18) . 1_455 ?
N2 La1 Se3 67.53(17) . 1_455 ?
N5 La1 Se3 79.7(2) . 1_455 ?
N1 La1 Se3 81.26(19) . 1_455 ?
Se2 La1 Se3 131.14(3) . 1_455 ?
Se1 La1 Se3 139.87(4) . 1_455 ?
C3 N1 C1 112.6(9) . . ?
C3 N1 La1 111.3(7) . . ?
C1 N1 La1 113.6(6) . . ?
C3 N1 H1 106.3 . . ?
C1 N1 H1 106.3 . . ?
La1 N1 H1 106.3 . . ?
C2 N2 La1 112.4(6) . . ?
C2 N2 H2A 109.1 . . ?
La1 N2 H2A 109.1 . . ?
C2 N2 H2B 109.1 . . ?
La1 N2 H2B 109.1 . . ?
H2A N2 H2B 107.8 . . ?
C4 N3 La1 116.9(6) . . ?
C4 N3 H3A 108.1 . . ?
La1 N3 H3A 108.1 . . ?
C4 N3 H3B 108.1 . . ?
La1 N3 H3B 108.1 . . ?
H3A N3 H3B 107.3 . . ?
C7 N4 C5 115.7(9) . . ?
C7 N4 La1 116.1(6) . . ?
C5 N4 La1 113.5(7) . . ?
C7 N4 H4 103.0 . . ?
C5 N4 H4 103.0 . . ?
La1 N4 H4 103.0 . . ?
C6 N5 La1 118.9(7) . . ?
C6 N5 H5A 107.6 . . ?
La1 N5 H5A 107.6 . . ?
C6 N5 H5B 107.6 . . ?
La1 N5 H5B 107.6 . . ?
H5A N5 H5B 107.0 . . ?
C8 N6 La1 118.6(7) . . ?
C8 N6 H6A 107.7 . . ?
La1 N6 H6A 107.7 . . ?
C8 N6 H6B 107.7 . . ?
La1 N6 H6B 107.7 . . ?
H6A N6 H6B 107.1 . . ?
C2 C1 N1 110.8(9) . . ?
C2 C1 H1A 109.5 . . ?
N1 C1 H1A 109.5 . . ?
C2 C1 H1B 109.5 . . ?
N1 C1 H1B 109.5 . . ?
H1A C1 H1B 108.1 . . ?
N2 C2 C1 109.6(9) . . ?
N2 C2 H2C 109.7 . . ?
C1 C2 H2C 109.7 . . ?
N2 C2 H2D 109.7 . . ?
C1 C2 H2D 109.7 . . ?
H2C C2 H2D 108.2 . . ?
N1 C3 C4 111.4(10) . . ?
N1 C3 H3C 109.4 . . ?
C4 C3 H3C 109.4 . . ?
N1 C3 H3D 109.4 . . ?
C4 C3 H3D 109.4 . . ?
H3C C3 H3D 108.0 . . ?
N3 C4 C3 107.5(9) . . ?
N3 C4 H4A 110.2 . . ?
C3 C4 H4A 110.2 . . ?
N3 C4 H4B 110.2 . . ?
C3 C4 H4B 110.2 . . ?
H4A C4 H4B 108.5 . . ?
N4 C5 C6 110.3(9) . . ?
N4 C5 H5C 109.6 . . ?
C6 C5 H5C 109.6 . . ?
N4 C5 H5D 109.6 . . ?
C6 C5 H5D 109.6 . . ?
H5C C5 H5D 108.1 . . ?
N5 C6 C5 109.8(9) . . ?
N5 C6 H6C 109.7 . . ?
C5 C6 H6C 109.7 . . ?
N5 C6 H6D 109.7 . . ?
C5 C6 H6D 109.7 . . ?
H6C C6 H6D 108.2 . . ?
N4 C7 C8 109.4(9) . . ?
N4 C7 H7A 109.8 . . ?
C8 C7 H7A 109.8 . . ?
N4 C7 H7B 109.8 . . ?
C8 C7 H7B 109.8 . . ?
H7A C7 H7B 108.2 . . ?
N6 C8 C7 110.2(9) . . ?
N6 C8 H8A 109.6 . . ?
C7 C8 H8A 109.6 . . ?
N6 C8 H8B 109.6 . . ?
C7 C8 H8B 109.6 . . ?
H8A C8 H8B 108.1 . . ?

loop_
_geom_bond_atom_site_label_1
_geom_bond_atom_site_label_2
_geom_bond_distance
_geom_bond_site_symmetry_2
_geom_bond_publ_flag
Sb1 Se4 2.4539(14) . ?
Sb1 Se3 2.4625(13) . ?
Sb1 Se2 2.4706(13) . ?
Sb1 Se1 2.4735(13) . ?
Se1 La1 3.2206(12) . ?
Se2 La1 3.1944(13) . ?
Se3 La1 3.3094(12) 1_655 ?
La1 N3 2.670(9) . ?
La1 N6 2.672(9) . ?
La1 N4 2.693(9) . ?
La1 N2 2.698(9) . ?
La1 N5 2.702(9) . ?
La1 N1 2.714(9) . ?
La1 Se3 3.3094(13) 1_455 ?
N1 C3 1.480(14) . ?
N1 C1 1.509(13) . ?
N1 H1 0.9100 . ?
N2 C2 1.477(14) . ?
N2 H2A 0.9000 . ?
N2 H2B 0.9000 . ?
N3 C4 1.494(14) . ?
N3 H3A 0.9000 . ?
N3 H3B 0.9000 . ?
N4 C7 1.466(14) . ?
N4 C5 1.481(13) . ?
N4 H4 0.9100 . ?
N5 C6 1.443(15) . ?
N5 H5A 0.9000 . ?
N5 H5B 0.9000 . ?
N6 C8 1.469(14) . ?
N6 H6A 0.9000 . ?
N6 H6B 0.9000 . ?
C1 C2 1.485(15) . ?
C1 H1A 0.9700 . ?
C1 H1B 0.9700 . ?
C2 H2C 0.9700 . ?
C2 H2D 0.9700 . ?
C3 C4 1.505(17) . ?
C3 H3C 0.9700 . ?
C3 H3D 0.9700 . ?
C4 H4A 0.9700 . ?
C4 H4B 0.9700 . ?
C5 C6 1.513(17) . ?
C5 H5C 0.9700 . ?
C5 H5D 0.9700 . ?
C6 H6C 0.9700 . ?
C6 H6D 0.9700 . ?
C7 C8 1.477(16) . ?
C7 H7A 0.9700 . ?
C7 H7B 0.9700 . ?
C8 H8A 0.9700 . ?
C8 H8B 0.9700 . ?

loop_
_geom_hbond_atom_site_label_D
_geom_hbond_atom_site_label_H
_geom_hbond_atom_site_label_A
_geom_hbond_distance_DH
_geom_hbond_distance_HA
_geom_hbond_distance_DA
_geom_hbond_angle_DHA
_geom_hbond_site_symmetry_A
N6 H6A Se4 0.90 2.65 3.473(10) 152.7 2_656
N4 H4 Se3 0.91 2.73 3.388(8) 129.8 1_455
N5 H5B Se4 0.90 2.89 3.766(10) 165.7 1_455
N5 H5A Se2 0.90 2.88 3.714(10) 153.9 2_646
N3 H3B Se4 0.90 2.96 3.799(9) 155.8 .
N2 H2B Se3 0.90 2.81 3.378(8) 122.0 1_455
N2 H2A Se1 0.90 2.85 3.630(9) 145.5 2_656
N1 H1 Se4 0.91 2.56 3.455(9) 167.7 1_455

loop_
_geom_torsion_atom_site_label_1
_geom_torsion_atom_site_label_2
_geom_torsion_atom_site_label_3
_geom_torsion_atom_site_label_4
_geom_torsion
_geom_torsion_site_symmetry_1
_geom_torsion_site_symmetry_2
_geom_torsion_site_symmetry_3
_geom_torsion_site_symmetry_4
_geom_torsion_publ_flag
Se4 Sb1 Se1 La1 102.71(4) . . . . ?
Se3 Sb1 Se1 La1 -130.78(4) . . . . ?
Se2 Sb1 Se1 La1 -16.11(5) . . . . ?
Se4 Sb1 Se2 La1 -100.02(5) . . . . ?
Se3 Sb1 Se2 La1 136.20(4) . . . . ?
Se1 Sb1 Se2 La1 16.25(5) . . . . ?
Se4 Sb1 Se3 La1 7.79(7) . . . 1_655 ?
Se2 Sb1 Se3 La1 131.50(5) . . . 1_655 ?
Se1 Sb1 Se3 La1 -116.78(5) . . . 1_655 ?
Sb1 Se2 La1 N3 60.3(2) . . . . ?
Sb1 Se2 La1 N6 -92.9(2) . . . . ?
Sb1 Se2 La1 N4 -60.2(2) . . . . ?
Sb1 Se2 La1 N2 -175.6(2) . . . . ?
Sb1 Se2 La1 N5 44.4(4) . . . . ?
Sb1 Se2 La1 N1 123.63(18) . . . . ?
Sb1 Se2 La1 Se1 -12.67(4) . . . . ?
Sb1 Se2 La1 Se3 -155.80(4) . . . 1_455 ?
Sb1 Se1 La1 N3 -72.1(2) . . . . ?
Sb1 Se1 La1 N6 92.5(2) . . . . ?
Sb1 Se1 La1 N4 157.06(19) . . . . ?
Sb1 Se1 La1 N2 35.5(3) . . . . ?
Sb1 Se1 La1 N5 -140.7(2) . . . . ?
Sb1 Se1 La1 N1 -64.0(3) . . . . ?
Sb1 Se1 La1 Se2 12.65(4) . . . . ?
Sb1 Se1 La1 Se3 148.14(5) . . . 1_455 ?
N3 La1 N1 C3 20.1(7) . . . . ?
N6 La1 N1 C3 -128.9(7) . . . . ?
N4 La1 N1 C3 126.8(7) . . . . ?
N2 La1 N1 C3 -119.4(8) . . . . ?
N5 La1 N1 C3 90.7(7) . . . . ?
Se2 La1 N1 C3 -57.4(7) . . . . ?
Se1 La1 N1 C3 11.7(8) . . . . ?
Se3 La1 N1 C3 171.4(7) 1_455 . . . ?
N3 La1 N1 C1 148.4(8) . . . . ?
N6 La1 N1 C1 -0.6(9) . . . . ?
N4 La1 N1 C1 -104.9(7) . . . . ?
N2 La1 N1 C1 8.9(6) . . . . ?
N5 La1 N1 C1 -141.0(7) . . . . ?
Se2 La1 N1 C1 70.9(7) . . . . ?
Se1 La1 N1 C1 140.0(6) . . . . ?
Se3 La1 N1 C1 -60.3(7) 1_455 . . . ?
N3 La1 N2 C2 -18.4(7) . . . . ?
N6 La1 N2 C2 -163.9(7) . . . . ?
N4 La1 N2 C2 152.1(6) . . . . ?
N5 La1 N2 C2 67.4(7) . . . . ?
N1 La1 N2 C2 22.0(6) . . . . ?
Se2 La1 N2 C2 -83.2(6) . . . . ?
Se1 La1 N2 C2 -107.2(6) . . . . ?
Se3 La1 N2 C2 112.8(6) 1_455 . . . ?
N6 La1 N3 C4 158.3(7) . . . . ?
N4 La1 N3 C4 -119.1(8) . . . . ?
N2 La1 N3 C4 51.9(8) . . . . ?
N5 La1 N3 C4 -80.0(8) . . . . ?
N1 La1 N3 C4 11.3(7) . . . . ?
Se2 La1 N3 C4 109.0(8) . . . . ?
Se1 La1 N3 C4 -175.1(8) . . . . ?
Se3 La1 N3 C4 -31.6(9) 1_455 . . . ?
N3 La1 N4 C7 -119.6(7) . . . . ?
N6 La1 N4 C7 20.0(7) . . . . ?
N2 La1 N4 C7 70.2(8) . . . . ?
N5 La1 N4 C7 -161.1(8) . . . . ?
N1 La1 N4 C7 157.9(6) . . . . ?
Se2 La1 N4 C7 -16.6(8) . . . . ?
Se1 La1 N4 C7 -64.4(7) . . . . ?
Se3 La1 N4 C7 109.4(7) 1_455 . . . ?
N3 La1 N4 C5 18.1(8) . . . . ?
N6 La1 N4 C5 157.6(8) . . . . ?
N2 La1 N4 C5 -152.1(6) . . . . ?
N5 La1 N4 C5 -23.5(6) . . . . ?
N1 La1 N4 C5 -64.5(8) . . . . ?
Se2 La1 N4 C5 121.0(6) . . . . ?
Se1 La1 N4 C5 73.2(6) . . . . ?
Se3 La1 N4 C5 -113.0(7) 1_455 . . . ?
N3 La1 N5 C6 -147.7(8) . . . . ?
N6 La1 N5 C6 -4.7(9) . . . . ?
N4 La1 N5 C6 -5.9(7) . . . . ?
N2 La1 N5 C6 106.4(8) . . . . ?
N1 La1 N5 C6 146.8(8) . . . . ?
Se2 La1 N5 C6 -131.0(7) . . . . ?
Se1 La1 N5 C6 -77.3(8) . . . . ?
Se3 La1 N5 C6 64.4(8) 1_455 . . . ?
N3 La1 N6 C8 112.1(8) . . . . ?
N4 La1 N6 C8 9.5(7) . . . . ?
N2 La1 N6 C8 -129.9(8) . . . . ?
N5 La1 N6 C8 8.4(9) . . . . ?
N1 La1 N6 C8 -121.2(8) . . . . ?
Se2 La1 N6 C8 162.1(8) . . . . ?
Se1 La1 N6 C8 86.4(8) . . . . ?
Se3 La1 N6 C8 -60.9(7) 1_455 . . . ?
C3 N1 C1 C2 88.4(11) . . . . ?
La1 N1 C1 C2 -39.2(11) . . . . ?
La1 N2 C2 C1 -52.0(9) . . . . ?
N1 C1 C2 N2 61.1(11) . . . . ?
C1 N1 C3 C4 -179.7(9) . . . . ?
La1 N1 C3 C4 -50.9(11) . . . . ?
La1 N3 C4 C3 -40.3(11) . . . . ?
N1 C3 C4 N3 60.6(13) . . . . ?
C7 N4 C5 C6 -171.6(9) . . . . ?
La1 N4 C5 C6 50.6(10) . . . . ?
La1 N5 C6 C5 33.2(12) . . . . ?
N4 C5 C6 N5 -54.7(12) . . . . ?
C5 N4 C7 C8 176.3(9) . . . . ?
La1 N4 C7 C8 -47.0(11) . . . . ?
La1 N6 C8 C7 -37.2(12) . . . . ?
N4 C7 C8 N6 53.9(12) . . . . ?
